data_4132906
loop_
_publ_author_name
'Yang, Qi-Liang'
'Wang, Xiang-Yang'
'Lu, Jia-Yan'
'Zhang, Li-Pu'
'Fang, Ping'
'Mei, Tian-Sheng'

_publ_section_title
;
 Copper-Catalyzed Electrochemical C-H Amination of Arenes with Secondary
 Amines.
;
_journal_issue 36
_journal_name_full 'Journal of the American Chemical Society'
_journal_page_first 11487
_journal_page_last 11494
_journal_paper_doi 10.1021/jacs.8b07380
_journal_volume 140
_journal_year 2018
_chemical_absolute_configuration unk
_chemical_formula_sum 'C18 H17 N3 O2'
_chemical_formula_weight 307.34
_space_group_crystal_system orthorhombic
_space_group_IT_number 19
_space_group_name_Hall 'P 2ac 2ab'
_space_group_name_H-M_alt 'P 21 21 21'
_atom_sites_solution_hydrogens geom
_audit_creation_method SHELXL-2013
_cell_angle_alpha 90
_cell_angle_beta 90
_cell_angle_gamma 90
_cell_formula_units_Z 4
_cell_length_a 6.4918(2)
_cell_length_b 15.5506(4)
_cell_length_c 15.7687(5)
_cell_measurement_reflns_used 7493
_cell_measurement_temperature 173(2)
_cell_measurement_theta_max 54.855
_cell_measurement_theta_min 5.239
_cell_volume 1591.87(8)
_computing_cell_refinement 'Bruker SAINT'
_computing_data_collection 'Bruker APEX2'
_computing_data_reduction 'Bruker SAINT'
_computing_molecular_graphics 'Bruker SHELXTL'
_computing_publication_material 'Bruker SHELXTL'
_computing_structure_refinement 'SHELXL-2013 (Sheldrick, 2013)'
_computing_structure_solution 'SHELXS-97 (Sheldrick 2008)'
_diffrn_ambient_temperature 173(2)
_diffrn_measured_fraction_theta_full 0.995
_diffrn_measured_fraction_theta_max 0.996
_diffrn_measurement_device_type 'Bruker APEX-II CCD'
_diffrn_measurement_method '\f and \w scans'
_diffrn_radiation_type MoK\a
_diffrn_radiation_wavelength 0.71073
_diffrn_reflns_av_R_equivalents 0.0693
_diffrn_reflns_av_unetI/netI 0.0445
_diffrn_reflns_Laue_measured_fraction_full 0.995
_diffrn_reflns_Laue_measured_fraction_max 0.996
_diffrn_reflns_limit_h_max 7
_diffrn_reflns_limit_h_min -8
_diffrn_reflns_limit_k_max 19
_diffrn_reflns_limit_k_min -18
_diffrn_reflns_limit_l_max 19
_diffrn_reflns_limit_l_min -19
_diffrn_reflns_number 16341
_diffrn_reflns_point_group_measured_fraction_full 0.996
_diffrn_reflns_point_group_measured_fraction_max 0.996
_diffrn_reflns_theta_full 25.242
_diffrn_reflns_theta_max 25.994
_diffrn_reflns_theta_min 2.620
_exptl_absorpt_coefficient_mu 0.086
_exptl_absorpt_correction_T_max 0.7456
_exptl_absorpt_correction_T_min 0.5619
_exptl_absorpt_correction_type multi-scan
_exptl_absorpt_process_details sadabs
_exptl_crystal_colour colorless
_exptl_crystal_density_diffrn 1.282
_exptl_crystal_description prismatic
_exptl_crystal_F_000 648
_exptl_crystal_size_max 0.180
_exptl_crystal_size_mid 0.140
_exptl_crystal_size_min 0.100
_refine_diff_density_max 0.162
_refine_diff_density_min -0.119
_refine_diff_density_rms 0.029
_refine_ls_abs_structure_details
; 
 Flack x determined using 1142 quotients [(I+)-(I-)]/[(I+)+(I-)] 
 (Parsons and Flack (2004), Acta Cryst. A60, s61). 
;
_refine_ls_abs_structure_Flack 0.1(7)
_refine_ls_extinction_coef 0.039(6)
_refine_ls_extinction_expression Fc^*^=kFc[1+0.001xFc^2^\l^3^/sin(2\q)]^-1/4^
_refine_ls_extinction_method SHELXL
_refine_ls_goodness_of_fit_ref 1.042
_refine_ls_hydrogen_treatment constr
_refine_ls_matrix_type full
_refine_ls_number_parameters 209
_refine_ls_number_reflns 3106
_refine_ls_number_restraints 0
_refine_ls_restrained_S_all 1.042
_refine_ls_R_factor_all 0.0388
_refine_ls_R_factor_gt 0.0342
_refine_ls_shift/su_max 0.000
_refine_ls_shift/su_mean 0.000
_refine_ls_structure_factor_coef Fsqd
_refine_ls_weighting_details 'w=1/[\s^2^(Fo^2^)+(0.0369P)^2^+0.1802P] where P=(Fo^2^+2Fc^2^)/3'
_refine_ls_weighting_scheme calc
_refine_ls_wR_factor_gt 0.0826
_refine_ls_wR_factor_ref 0.0861
_reflns_Friedel_coverage 0.720
_reflns_Friedel_fraction_full 0.997
_reflns_Friedel_fraction_max 0.997
_reflns_number_gt 2867
_reflns_number_total 3106
_reflns_threshold_expression 'I > 2\s(I)'
_cod_data_source_file ja8b07380_si_003.cif
_cod_data_source_block mo_d8v18324_0m
_cod_database_code 4132906
_shelx_space_group_comment
; 
The symmetry employed for this shelxl refinement is uniquely defined 
by the following loop, which should always be used as a source of 
symmetry information in preference to the above space-group names. 
They are only intended as comments. 
;
_shelx_estimated_absorpt_t_min 0.985
_shelx_estimated_absorpt_t_max 0.991
_shelxl_version_number 2013-4

loop_
_space_group_symop_operation_xyz
'x, y, z'
'-x+1/2, -y, z+1/2'
'-x, y+1/2, -z+1/2'
'x+1/2, -y+1/2, -z'

loop_
_atom_site_label
_atom_site_type_symbol
_atom_site_fract_x
_atom_site_fract_y
_atom_site_fract_z
_atom_site_U_iso_or_equiv
_atom_site_adp_type
_atom_site_occupancy
_atom_site_site_symmetry_order
_atom_site_calc_flag
_atom_site_refinement_flags_posn
_atom_site_refinement_flags_adp
O1 O 0.7820(3) 0.27768(10) 0.73714(11) 0.0507(5) Uani 1 1 d . .
O2 O 0.6975(2) 0.71677(9) 0.57865(9) 0.0321(4) Uani 1 1 d . .
N1 N 1.0047(3) 0.40640(11) 0.57566(12) 0.0346(4) Uani 1 1 d . .
N2 N 0.6884(3) 0.40895(11) 0.68359(11) 0.0298(4) Uani 1 1 d . .
H2 H 0.7254 0.4467 0.6450 0.036 Uiso 1 1 calc R U
N3 N 0.5339(3) 0.56628(10) 0.65555(10) 0.0245(4) Uani 1 1 d . .
C1 C 1.1684(4) 0.40696(16) 0.52424(15) 0.0422(6) Uani 1 1 d . .
H1 H 1.1840 0.4541 0.4864 0.051 Uiso 1 1 calc R U
C2 C 1.3161(4) 0.34323(17) 0.52285(16) 0.0470(6) Uani 1 1 d . .
H2A H 1.4298 0.3467 0.4851 0.056 Uiso 1 1 calc R U
C3 C 1.2959(4) 0.27458(17) 0.57717(16) 0.0462(6) Uani 1 1 d . .
H3 H 1.3952 0.2297 0.5776 0.055 Uiso 1 1 calc R U
C4 C 1.1279(4) 0.27210(15) 0.63125(15) 0.0374(5) Uani 1 1 d . .
H4 H 1.1090 0.2254 0.6693 0.045 Uiso 1 1 calc R U
C5 C 0.9884(3) 0.33914(13) 0.62846(13) 0.0288(5) Uani 1 1 d . .
C6 C 0.8074(3) 0.33828(13) 0.68856(13) 0.0317(5) Uani 1 1 d . .
C7 C 0.5141(3) 0.43089(12) 0.73109(12) 0.0270(5) Uani 1 1 d . .
C8 C 0.4241(3) 0.37695(13) 0.79108(14) 0.0323(5) Uani 1 1 d . .
H8 H 0.4830 0.3223 0.8028 0.039 Uiso 1 1 calc R U
C9 C 0.2485(4) 0.40313(13) 0.83363(13) 0.0318(5) Uani 1 1 d . .
H9 H 0.1869 0.3656 0.8739 0.038 Uiso 1 1 calc R U
C10 C 0.1607(3) 0.48302(13) 0.81870(12) 0.0277(4) Uani 1 1 d . .
C11 C 0.2539(3) 0.53848(13) 0.75958(12) 0.0266(4) Uani 1 1 d . .
H11 H 0.1965 0.5938 0.7495 0.032 Uiso 1 1 calc R U
C12 C 0.4294(3) 0.51293(12) 0.71577(12) 0.0245(4) Uani 1 1 d . .
C13 C 0.4033(3) 0.62529(13) 0.60636(13) 0.0285(5) Uani 1 1 d . .
H13A H 0.3410 0.6687 0.6445 0.034 Uiso 1 1 calc R U
H13B H 0.2908 0.5928 0.5786 0.034 Uiso 1 1 calc R U
C14 C 0.5343(4) 0.66921(14) 0.54027(13) 0.0312(5) Uani 1 1 d . .
H14A H 0.5929 0.6255 0.5015 0.037 Uiso 1 1 calc R U
H14B H 0.4473 0.7086 0.5063 0.037 Uiso 1 1 calc R U
C15 C 0.8247(3) 0.66113(15) 0.62750(14) 0.0358(5) Uani 1 1 d . .
H15A H 0.9360 0.6950 0.6545 0.043 Uiso 1 1 calc R U
H15B H 0.8892 0.6180 0.5898 0.043 Uiso 1 1 calc R U
C16 C 0.7009(3) 0.61571(14) 0.69525(13) 0.0314(5) Uani 1 1 d . .
H16A H 0.7915 0.5766 0.7278 0.038 Uiso 1 1 calc R U
H16B H 0.6423 0.6585 0.7350 0.038 Uiso 1 1 calc R U
C17 C -0.0207(3) 0.50832(14) 0.86456(13) 0.0327(5) Uani 1 1 d . .
C18 C -0.1687(4) 0.52668(16) 0.90457(15) 0.0444(6) Uani 1 1 d . .
H18 H -0.2874 0.5414 0.9367 0.053 Uiso 1 1 calc R U

loop_
_atom_site_aniso_label
_atom_site_aniso_U_11
_atom_site_aniso_U_22
_atom_site_aniso_U_33
_atom_site_aniso_U_23
_atom_site_aniso_U_13
_atom_site_aniso_U_12
O1 0.0563(11) 0.0375(9) 0.0584(11) 0.0205(8) 0.0208(9) 0.0152(9)
O2 0.0353(8) 0.0288(7) 0.0322(8) 0.0062(6) 0.0008(7) -0.0029(7)
N1 0.0338(10) 0.0329(9) 0.0372(10) 0.0027(8) 0.0057(8) 0.0016(9)
N2 0.0309(9) 0.0255(8) 0.0328(9) 0.0068(7) 0.0059(8) 0.0031(8)
N3 0.0243(9) 0.0235(8) 0.0257(9) 0.0044(6) -0.0029(7) 0.0003(7)
C1 0.0436(14) 0.0419(13) 0.0412(13) 0.0015(11) 0.0091(12) -0.0022(12)
C2 0.0402(14) 0.0521(15) 0.0488(14) -0.0095(12) 0.0140(12) 0.0016(13)
C3 0.0374(14) 0.0470(14) 0.0541(15) -0.0074(12) 0.0048(11) 0.0140(12)
C4 0.0379(12) 0.0361(12) 0.0384(12) -0.0013(10) -0.0012(10) 0.0091(11)
C5 0.0282(11) 0.0293(10) 0.0289(10) -0.0025(8) -0.0032(9) 0.0025(10)
C6 0.0327(12) 0.0267(10) 0.0358(12) 0.0021(9) 0.0030(10) 0.0039(10)
C7 0.0257(10) 0.0268(10) 0.0284(10) 0.0012(8) 0.0013(8) 0.0002(8)
C8 0.0367(12) 0.0238(10) 0.0364(12) 0.0063(8) 0.0063(10) 0.0018(9)
C9 0.0346(11) 0.0306(10) 0.0303(10) 0.0054(9) 0.0066(9) -0.0049(10)
C10 0.0266(10) 0.0314(10) 0.0251(10) 0.0002(8) -0.0007(8) -0.0004(9)
C11 0.0265(10) 0.0278(10) 0.0255(10) 0.0016(8) -0.0013(8) 0.0007(9)
C12 0.0250(10) 0.0247(10) 0.0238(10) 0.0010(8) -0.0023(8) -0.0016(8)
C13 0.0270(11) 0.0274(10) 0.0312(11) 0.0045(8) -0.0064(9) -0.0004(9)
C14 0.0382(12) 0.0309(10) 0.0246(10) 0.0035(8) -0.0051(9) 0.0008(10)
C15 0.0264(11) 0.0398(12) 0.0412(12) 0.0102(10) -0.0011(10) -0.0033(10)
C16 0.0274(12) 0.0360(11) 0.0306(11) 0.0067(9) -0.0084(9) -0.0049(9)
C17 0.0345(11) 0.0352(11) 0.0285(11) 0.0066(9) 0.0013(10) 0.0006(10)
C18 0.0401(13) 0.0491(15) 0.0438(13) 0.0102(11) 0.0151(12) 0.0065(12)

loop_
_atom_type_symbol
_atom_type_description
_atom_type_scat_dispersion_real
_atom_type_scat_dispersion_imag
_atom_type_scat_source
C C 0.0033 0.0016 'International Tables Vol C Tables 4.2.6.8 and 6.1.1.4'
H H 0.0000 0.0000 'International Tables Vol C Tables 4.2.6.8 and 6.1.1.4'
N N 0.0061 0.0033 'International Tables Vol C Tables 4.2.6.8 and 6.1.1.4'
O O 0.0106 0.0060 'International Tables Vol C Tables 4.2.6.8 and 6.1.1.4'

loop_
_geom_angle_atom_site_label_1
_geom_angle_atom_site_label_2
_geom_angle_atom_site_label_3
_geom_angle
C15 O2 C14 110.21(16)
C1 N1 C5 116.39(19)
C6 N2 C7 129.22(17)
C6 N2 H2 115.4
C7 N2 H2 115.4
C12 N3 C16 111.73(15)
C12 N3 C13 115.99(16)
C16 N3 C13 108.89(15)
N1 C1 C2 123.9(2)
N1 C1 H1 118.1
C2 C1 H1 118.1
C3 C2 C1 118.8(2)
C3 C2 H2A 120.6
C1 C2 H2A 120.6
C2 C3 C4 118.7(2)
C2 C3 H3 120.6
C4 C3 H3 120.6
C5 C4 C3 118.4(2)
C5 C4 H4 120.8
C3 C4 H4 120.8
N1 C5 C4 123.8(2)
N1 C5 C6 117.27(18)
C4 C5 C6 118.91(19)
O1 C6 N2 125.9(2)
O1 C6 C5 120.27(19)
N2 C6 C5 113.77(18)
C8 C7 N2 123.79(18)
C8 C7 C12 119.84(19)
N2 C7 C12 116.37(17)
C9 C8 C7 119.85(19)
C9 C8 H8 120.1
C7 C8 H8 120.1
C8 C9 C10 121.31(19)
C8 C9 H9 119.3
C10 C9 H9 119.3
C9 C10 C11 119.01(19)
C9 C10 C17 119.78(19)
C11 C10 C17 121.20(19)
C12 C11 C10 120.43(19)
C12 C11 H11 119.8
C10 C11 H11 119.8
C11 C12 C7 119.54(18)
C11 C12 N3 123.52(17)
C7 C12 N3 116.94(17)
N3 C13 C14 108.79(17)
N3 C13 H13A 109.9
C14 C13 H13A 109.9
N3 C13 H13B 109.9
C14 C13 H13B 109.9
H13A C13 H13B 108.3
O2 C14 C13 111.10(16)
O2 C14 H14A 109.4
C13 C14 H14A 109.4
O2 C14 H14B 109.4
C13 C14 H14B 109.4
H14A C14 H14B 108.0
O2 C15 C16 110.99(17)
O2 C15 H15A 109.4
C16 C15 H15A 109.4
O2 C15 H15B 109.4
C16 C15 H15B 109.4
H15A C15 H15B 108.0
N3 C16 C15 109.60(16)
N3 C16 H16A 109.8
C15 C16 H16A 109.8
N3 C16 H16B 109.8
C15 C16 H16B 109.8
H16A C16 H16B 108.2
C18 C17 C10 177.4(2)
C17 C18 H18 180.0

loop_
_geom_bond_atom_site_label_1
_geom_bond_atom_site_label_2
_geom_bond_distance
O1 C6 1.226(2)
O2 C15 1.423(3)
O2 C14 1.427(3)
N1 C1 1.337(3)
N1 C5 1.341(3)
N2 C6 1.346(3)
N2 C7 1.399(3)
N2 H2 0.8800
N3 C12 1.432(2)
N3 C16 1.469(3)
N3 C13 1.470(2)
C1 C2 1.379(4)
C1 H1 0.9500
C2 C3 1.375(4)
C2 H2A 0.9500
C3 C4 1.385(3)
C3 H3 0.9500
C4 C5 1.382(3)
C4 H4 0.9500
C5 C6 1.510(3)
C7 C8 1.393(3)
C7 C12 1.410(3)
C8 C9 1.384(3)
C8 H8 0.9500
C9 C10 1.387(3)
C9 H9 0.9500
C10 C11 1.407(3)
C10 C17 1.437(3)
C11 C12 1.390(3)
C11 H11 0.9500
C13 C14 1.508(3)
C13 H13A 0.9900
C13 H13B 0.9900
C14 H14A 0.9900
C14 H14B 0.9900
C15 C16 1.512(3)
C15 H15A 0.9900
C15 H15B 0.9900
C16 H16A 0.9900
C16 H16B 0.9900
C17 C18 1.184(3)
C18 H18 0.9500

loop_
_geom_hbond_atom_site_label_D
_geom_hbond_atom_site_label_H
_geom_hbond_atom_site_label_A
_geom_hbond_distance_DH
_geom_hbond_distance_HA
_geom_hbond_distance_DA
_geom_hbond_angle_DHA
_geom_hbond_site_symmetry_A
C14 H14B O2 0.99 2.40 3.382(3) 170.1 4_466
C13 H13A O1 0.99 2.64 3.627(3) 171.3 3_656
C8 H8 O1 0.95 2.31 2.916(3) 121.4 .
N2 H2 N3 0.88 2.24 2.681(2) 110.5 .
N2 H2 N1 0.88 2.21 2.668(3) 112.2 .

loop_
_geom_torsion_atom_site_label_1
_geom_torsion_atom_site_label_2
_geom_torsion_atom_site_label_3
_geom_torsion_atom_site_label_4
_geom_torsion
C5 N1 C1 C2 0.3(3)
N1 C1 C2 C3 0.0(4)
C1 C2 C3 C4 0.0(4)
C2 C3 C4 C5 -0.3(3)
C1 N1 C5 C4 -0.7(3)
C1 N1 C5 C6 178.6(2)
C3 C4 C5 N1 0.7(3)
C3 C4 C5 C6 -178.5(2)
C7 N2 C6 O1 0.8(4)
C7 N2 C6 C5 -177.75(18)
N1 C5 C6 O1 178.5(2)
C4 C5 C6 O1 -2.2(3)
N1 C5 C6 N2 -2.9(3)
C4 C5 C6 N2 176.44(19)
C6 N2 C7 C8 -4.4(3)
C6 N2 C7 C12 175.4(2)
N2 C7 C8 C9 -178.36(19)
C12 C7 C8 C9 1.8(3)
C7 C8 C9 C10 -0.9(3)
C8 C9 C10 C11 -0.6(3)
C8 C9 C10 C17 -179.5(2)
C9 C10 C11 C12 1.1(3)
C17 C10 C11 C12 -179.99(19)
C10 C11 C12 C7 -0.1(3)
C10 C11 C12 N3 -179.17(18)
C8 C7 C12 C11 -1.3(3)
N2 C7 C12 C11 178.86(17)
C8 C7 C12 N3 177.78(18)
N2 C7 C12 N3 -2.0(3)
C16 N3 C12 C11 92.9(2)
C13 N3 C12 C11 -32.7(3)
C16 N3 C12 C7 -86.2(2)
C13 N3 C12 C7 148.23(18)
C12 N3 C13 C14 -174.08(16)
C16 N3 C13 C14 58.9(2)
C15 O2 C14 C13 59.3(2)
N3 C13 C14 O2 -59.8(2)
C14 O2 C15 C16 -58.3(2)
C12 N3 C16 C15 172.15(17)
C13 N3 C16 C15 -58.4(2)
O2 C15 C16 N3 58.4(2)
